data_4063146
_journal_name_full Organometallics
_journal_paper_doi 10.1021/om049924b
_journal_year 2004
_chemical_formula_sum 'C31 H31 Fe2 O2 S2'
_chemical_formula_weight 611.38
_space_group_IT_number 18
_symmetry_cell_setting orthorhombic
_symmetry_space_group_name_Hall 'P 2 2ab'
_symmetry_space_group_name_H-M 'P 21 21 2'
_cell_angle_alpha 90.00
_cell_angle_beta 90.00
_cell_angle_gamma 90.00
_cell_formula_units_Z 4
_cell_length_a 14.87200(10)
_cell_length_b 23.0986(2)
_cell_length_c 7.93910(10)
_cell_measurement_temperature 297(2)
_cell_volume 2727.26(5)
_diffrn_ambient_temperature 297(2)
_exptl_crystal_density_diffrn 1.489
_cod_depositor_comments
;
The following automatic conversions were performed:
'_symmetry_cell_setting' value 'Orthorhombic' changed to 'orthorhombic'
according to '/home/saulius/struct/CIF-dictionaries/cif_core.dic'
dictionary named 'cif_core.dic' version 2.4.1 from 2010-06-29.

Automatic conversion script
Id: cif_fix_enum 1527 2010-12-29 10:47:43Z saulius 
;
_cod_database_code 4063146

loop_
_symmetry_equiv_pos_as_xyz
'x, y, z'
'-x, -y, z'
'-x+1/2, y+1/2, -z'
'x+1/2, -y+1/2, -z'

loop_
_atom_site_label
_atom_site_type_symbol
_atom_site_fract_x
_atom_site_fract_y
_atom_site_fract_z
_atom_site_U_iso_or_equiv
_atom_site_adp_type
_atom_site_occupancy
_atom_site_symmetry_multiplicity
_atom_site_calc_flag
_atom_site_refinement_flags
_atom_site_disorder_assembly
_atom_site_disorder_group
Fe1 Fe 0.19006(3) 0.558089(18) 1.16304(5) 0.04261(11) Uani 1 1 d . . .
Fe2 Fe 0.51427(2) 0.652806(17) 0.86018(5) 0.03890(10) Uani 1 1 d . . .
O1 O 0.11966(14) 0.56546(12) 0.6911(3) 0.0766(8) Uani 1 1 d . . .
O2 O 0.28875(11) 0.58782(8) 0.7493(2) 0.0400(4) Uani 1 1 d . . .
H2 H 0.2363 0.5843 0.7195 0.060 Uiso 1 1 calc R . .
S1 S 0.06056(4) 0.58261(3) 0.83496(10) 0.04856(16) Uani 1 1 d . . .
S2 S 0.43728(5) 0.51859(3) 0.78855(9) 0.04693(16) Uani 1 1 d . . .
C1 C -0.00714(18) 0.64473(15) 0.7570(4) 0.0544(7) Uani 1 1 d . . .
C2 C 0.0499(2) 0.69615(16) 0.7107(5) 0.0677(9) Uani 1 1 d . . .
H2A H 0.0936 0.6848 0.6279 0.102 Uiso 1 1 calc R . .
H2B H 0.0803 0.7102 0.8093 0.102 Uiso 1 1 calc R . .
H2C H 0.0124 0.7262 0.6655 0.102 Uiso 1 1 calc R . .
C3 C -0.0738(2) 0.66092(16) 0.8957(5) 0.0706(9) Uani 1 1 d . . .
H3A H -0.0417 0.6768 0.9899 0.106 Uiso 1 1 calc R . .
H3B H -0.1060 0.6270 0.9308 0.106 Uiso 1 1 calc R . .
H3C H -0.1154 0.6892 0.8535 0.106 Uiso 1 1 calc R . .
C4 C -0.0552(3) 0.6189(2) 0.6041(5) 0.0910(13) Uani 1 1 d . . .
H4A H -0.0872 0.6488 0.5457 0.137 Uiso 1 1 calc R . .
H4B H -0.0967 0.5897 0.6409 0.137 Uiso 1 1 calc R . .
H4C H -0.0117 0.6018 0.5298 0.137 Uiso 1 1 calc R . .
C5 C 0.12832(15) 0.61211(10) 0.9980(3) 0.0368(5) Uani 1 1 d . . .
C6 C 0.08912(16) 0.61681(11) 1.1626(4) 0.0440(6) Uani 1 1 d . . .
H6 H 0.0262 0.6091 1.1915 0.053 Uiso 1 1 calc R . .
C7 C 0.15670(19) 0.63461(12) 1.2750(3) 0.0462(6) Uani 1 1 d . . .
H7 H 0.1492 0.6410 1.3963 0.055 Uiso 1 1 calc R . .
C8 C 0.23807(17) 0.64015(11) 1.1840(3) 0.0415(6) Uani 1 1 d . . .
H8 H 0.2962 0.6506 1.2336 0.050 Uiso 1 1 calc R . .
C9 C 0.22394(15) 0.62603(10) 1.0108(3) 0.0327(5) Uani 1 1 d . . .
C10 C 0.1499(5) 0.4886(2) 1.2978(11) 0.131(3) Uani 1 1 d . . .
H10 H 0.0968 0.4869 1.3707 0.158 Uiso 1 1 calc R . .
C11 C 0.2327(5) 0.5033(2) 1.3465(6) 0.123(2) Uani 1 1 d . . .
H11 H 0.2497 0.5149 1.4609 0.148 Uiso 1 1 calc R . .
C12 C 0.2907(3) 0.50029(16) 1.2110(5) 0.0762(10) Uani 1 1 d . . .
H12 H 0.3551 0.5092 1.2135 0.091 Uiso 1 1 calc R . .
C13 C 0.2431(3) 0.48310(14) 1.0728(5) 0.0705(10) Uani 1 1 d . . .
H13 H 0.2670 0.4765 0.9593 0.085 Uiso 1 1 calc R . .
C14 C 0.1517(4) 0.47566(15) 1.1263(10) 0.116(2) Uani 1 1 d . . .
H14 H 0.1012 0.4622 1.0573 0.139 Uiso 1 1 calc R . .
C15 C 0.29500(14) 0.63224(10) 0.8702(3) 0.0323(5) Uani 1 1 d . . .
C16 C 0.28224(15) 0.69215(11) 0.7878(3) 0.0357(5) Uani 1 1 d . . .
C17 C 0.26773(17) 0.74185(11) 0.8812(3) 0.0433(6) Uani 1 1 d . . .
H17 H 0.2656 0.7396 0.9981 0.052 Uiso 1 1 calc R . .
C18 C 0.2563(2) 0.79522(13) 0.8026(4) 0.0565(8) Uani 1 1 d . . .
H18 H 0.2476 0.8284 0.8671 0.068 Uiso 1 1 calc R . .
C19 C 0.2579(2) 0.79900(14) 0.6315(5) 0.0630(9) Uani 1 1 d . . .
H19 H 0.2485 0.8344 0.5788 0.076 Uiso 1 1 calc R . .
C20 C 0.2735(2) 0.75000(15) 0.5366(4) 0.0589(8) Uani 1 1 d . . .
H20 H 0.2758 0.7527 0.4198 0.071 Uiso 1 1 calc R . .
C21 C 0.28572(18) 0.69716(13) 0.6136(3) 0.0459(6) Uani 1 1 d . . .
H21 H 0.2964 0.6645 0.5482 0.055 Uiso 1 1 calc R . .
C22 C 0.38887(15) 0.62707(10) 0.9443(3) 0.0324(5) Uani 1 1 d . . .
C23 C 0.44955(16) 0.57846(10) 0.9285(3) 0.0369(5) Uani 1 1 d . . .
C24 C 0.52437(17) 0.58891(12) 1.0363(3) 0.0447(6) Uani 1 1 d . . .
H24 H 0.5760 0.5630 1.0509 0.054 Uiso 1 1 calc R . .
C25 C 0.51291(17) 0.64282(12) 1.1161(3) 0.0453(6) Uani 1 1 d . . .
H25 H 0.5546 0.6608 1.1961 0.054 Uiso 1 1 calc R . .
C26 C 0.43087(16) 0.66680(11) 1.0583(3) 0.0394(5) Uani 1 1 d . . .
H26 H 0.4064 0.7045 1.0918 0.047 Uiso 1 1 calc R . .
C27 C 0.5891(2) 0.63606(16) 0.6497(5) 0.0724(10) Uani 1 1 d . . .
H27 H 0.6050 0.5978 0.6056 0.087 Uiso 1 1 calc R . .
C28 C 0.6396(2) 0.66935(18) 0.7685(5) 0.0685(10) Uani 1 1 d . . .
H28 H 0.6967 0.6581 0.8208 0.082 Uiso 1 1 calc R . .
C29 C 0.5928(2) 0.72154(16) 0.7948(5) 0.0682(9) Uani 1 1 d . . .
H29 H 0.6115 0.7529 0.8701 0.082 Uiso 1 1 calc R . .
C30 C 0.5159(3) 0.72121(15) 0.6961(4) 0.0672(9) Uani 1 1 d . . .
H30 H 0.4709 0.7522 0.6908 0.081 Uiso 1 1 calc R . .
C31 C 0.5126(2) 0.66899(18) 0.6064(4) 0.0685(10) Uani 1 1 d . . .
H31 H 0.4653 0.6573 0.5275 0.082 Uiso 1 1 calc R . .

loop_
_atom_site_aniso_label
_atom_site_aniso_U_11
_atom_site_aniso_U_22
_atom_site_aniso_U_33
_atom_site_aniso_U_23
_atom_site_aniso_U_13
_atom_site_aniso_U_12
Fe1 0.0432(2) 0.0420(2) 0.0425(2) 0.00700(19) 0.00980(18) 0.00055(17)
Fe2 0.03328(18) 0.0426(2) 0.0408(2) 0.00381(18) 0.00129(16) -0.00496(16)
O1 0.0458(11) 0.115(2) 0.0686(15) -0.0471(15) -0.0048(10) 0.0027(12)
O2 0.0389(9) 0.0450(9) 0.0363(9) -0.0100(8) -0.0008(7) -0.0006(8)
S1 0.0365(3) 0.0557(4) 0.0535(4) -0.0163(3) -0.0039(3) -0.0010(3)
S2 0.0444(3) 0.0382(3) 0.0581(4) -0.0056(3) -0.0055(3) 0.0072(3)
C1 0.0378(13) 0.0727(19) 0.0526(16) -0.0034(15) -0.0061(12) -0.0005(14)
C2 0.0562(18) 0.082(2) 0.065(2) 0.0157(18) -0.0046(16) 0.0018(17)
C3 0.0544(18) 0.070(2) 0.087(3) 0.0060(19) 0.0170(17) 0.0152(16)
C4 0.065(2) 0.124(3) 0.084(3) -0.018(3) -0.037(2) 0.004(2)
C5 0.0336(12) 0.0378(12) 0.0388(13) -0.0011(11) 0.0016(10) 0.0000(10)
C6 0.0376(12) 0.0480(14) 0.0463(14) -0.0027(13) 0.0085(11) -0.0002(11)
C7 0.0519(14) 0.0528(15) 0.0340(12) -0.0066(12) 0.0082(11) -0.0013(12)
C8 0.0410(12) 0.0469(13) 0.0365(13) -0.0040(11) 0.0002(10) -0.0059(11)
C9 0.0344(11) 0.0308(10) 0.0330(12) -0.0009(10) 0.0003(9) -0.0014(9)
C10 0.128(5) 0.081(3) 0.185(7) 0.076(4) 0.089(5) 0.027(3)
C11 0.219(7) 0.093(3) 0.057(2) 0.028(3) 0.018(4) 0.081(4)
C12 0.079(2) 0.0602(19) 0.090(3) 0.006(2) -0.004(2) 0.0254(19)
C13 0.094(3) 0.0418(15) 0.076(2) -0.0006(16) 0.014(2) 0.0121(18)
C14 0.098(3) 0.0344(17) 0.215(7) 0.015(3) -0.038(4) -0.016(2)
C15 0.0313(11) 0.0352(11) 0.0304(11) -0.0018(10) 0.0009(9) -0.0014(9)
C16 0.0304(11) 0.0412(13) 0.0354(12) 0.0060(10) -0.0023(9) 0.0001(10)
C17 0.0395(13) 0.0431(13) 0.0472(15) 0.0031(12) -0.0035(11) 0.0008(11)
C18 0.0495(16) 0.0441(14) 0.076(2) 0.0054(15) -0.0047(15) 0.0016(13)
C19 0.0570(17) 0.0595(18) 0.072(2) 0.0343(18) -0.0080(16) 0.0027(14)
C20 0.0610(18) 0.0689(19) 0.0467(17) 0.0224(16) -0.0089(14) -0.0018(16)
C21 0.0431(14) 0.0569(15) 0.0376(14) 0.0051(12) -0.0029(11) 0.0028(12)
C22 0.0327(11) 0.0335(11) 0.0311(11) 0.0052(9) 0.0017(9) -0.0008(10)
C23 0.0350(12) 0.0354(11) 0.0404(13) 0.0051(10) 0.0017(10) 0.0012(10)
C24 0.0391(13) 0.0527(15) 0.0423(13) 0.0094(12) -0.0075(11) 0.0051(12)
C25 0.0402(13) 0.0578(15) 0.0380(13) -0.0004(12) -0.0072(10) -0.0056(12)
C26 0.0363(12) 0.0431(13) 0.0387(13) -0.0039(11) 0.0001(10) -0.0015(11)
C27 0.078(2) 0.076(2) 0.063(2) 0.0021(18) 0.0389(19) -0.0082(18)
C28 0.0395(15) 0.095(3) 0.071(2) 0.015(2) 0.0109(14) -0.0137(17)
C29 0.0628(19) 0.0641(19) 0.078(2) 0.0058(18) 0.0077(17) -0.0285(17)
C30 0.071(2) 0.0649(19) 0.066(2) 0.0261(17) 0.0086(17) -0.0078(17)
C31 0.0632(19) 0.100(3) 0.0424(16) 0.0131(17) 0.0046(14) -0.022(2)

loop_
_geom_bond_atom_site_label_1
_geom_bond_atom_site_label_2
_geom_bond_distance
_geom_bond_site_symmetry_2
_geom_bond_publ_flag
Fe1 C14 2.009(4) . ?
Fe1 C10 2.020(4) . ?
Fe1 C6 2.023(3) . ?
Fe1 C5 2.029(2) . ?
Fe1 C11 2.031(4) . ?
Fe1 C8 2.032(3) . ?
Fe1 C13 2.034(3) . ?
Fe1 C7 2.040(3) . ?
Fe1 C12 2.041(3) . ?
Fe1 C9 2.044(2) . ?
Fe2 C26 2.029(3) . ?
Fe2 C28 2.037(3) . ?
Fe2 C29 2.038(3) . ?
Fe2 C24 2.039(3) . ?
Fe2 C23 2.042(2) . ?
Fe2 C27 2.045(3) . ?
Fe2 C25 2.045(3) . ?
Fe2 C30 2.048(3) . ?
Fe2 C31 2.050(3) . ?
Fe2 C22 2.068(2) . ?
O1 S1 1.495(2) . ?
O2 C15 1.408(3) . ?
S1 C5 1.776(3) . ?
S1 C1 1.859(3) . ?
S2 C23 1.784(3) . ?
S2 S2 2.0538(13) 2_665 ?
C1 C2 1.505(5) . ?
C1 C3 1.528(4) . ?
C1 C4 1.530(4) . ?
C5 C6 1.435(4) . ?
C5 C9 1.461(3) . ?
C6 C7 1.406(4) . ?
C7 C8 1.415(4) . ?
C8 C9 1.429(3) . ?
C9 C15 1.544(3) . ?
C10 C11 1.335(9) . ?
C10 C14 1.394(9) . ?
C11 C12 1.380(7) . ?
C12 C13 1.364(5) . ?
C13 C14 1.434(7) . ?
C15 C22 1.520(3) . ?
C15 C16 1.543(3) . ?
C16 C17 1.384(4) . ?
C16 C21 1.389(4) . ?
C17 C18 1.392(4) . ?
C18 C19 1.361(5) . ?
C19 C20 1.379(5) . ?
C20 C21 1.377(4) . ?
C22 C26 1.432(4) . ?
C22 C23 1.446(3) . ?
C23 C24 1.424(4) . ?
C24 C25 1.408(4) . ?
C25 C26 1.417(4) . ?
C27 C31 1.411(5) . ?
C27 C28 1.430(5) . ?
C28 C29 1.408(5) . ?
C29 C30 1.386(5) . ?
C30 C31 1.402(5) . ?
